data_2210469
loop_
_publ_author_name
'Yang, Shu-Ping'
'Han, Li-Jun'
'Xia, Hai-Tao'
'Wang, Da-Qi'

_publ_section_title
;
 (<i>E</i>)-7-{[4-(Dimethylamino)cinnamoyl]oxy}-4-methylcoumarin
;
_journal_coeditor_code AT2102
_journal_issue 10
_journal_name_full 'Acta Crystallographica Section E'
_journal_page_first o4353
_journal_page_last o4355
_journal_paper_doi 10.1107/S1600536806035586
_journal_volume 62
_journal_year 2006
_chemical_formula_iupac 'C21 H19 N O4'
_chemical_formula_moiety 'C21 H19 N O4'
_chemical_formula_sum 'C21 H19 N O4'
_chemical_formula_weight 349.37
_chemical_melting_point 471
_chemical_name_common
;
(E)-7-[(4-Dimethylaminocinnamoyl)oxy]-4-methylcoumarin
;
_chemical_name_systematic
;
4-methyl-2-oxo-2H-1-benzopyran-7-yl
3-[4-(dimethylamino)phenyl]prop-2-enoate
;
_space_group_IT_number 14
_symmetry_cell_setting monoclinic
_symmetry_space_group_name_Hall '-P 2ybc'
_symmetry_space_group_name_H-M 'P 1 21/c 1'
_atom_sites_solution_hydrogens geom
_atom_sites_solution_primary direct
_atom_sites_solution_secondary difmap
_audit_creation_method SHELXL-97
_cell_angle_alpha 90.00
_cell_angle_beta 97.670(6)
_cell_angle_gamma 90.00
_cell_formula_units_Z 4
_cell_length_a 8.174(3)
_cell_length_b 9.071(3)
_cell_length_c 24.175(9)
_cell_measurement_reflns_used 1461
_cell_measurement_temperature 298(2)
_cell_measurement_theta_max 22.118
_cell_measurement_theta_min 2.514
_cell_volume 1776.5(11)
_computing_cell_refinement SMART
_computing_data_collection 'SMART (Siemens,1996)'
_computing_data_reduction 'SAINT (Siemens,1996)'
_computing_molecular_graphics 'SHELXTL (Sheldrick, 1997b)'
_computing_publication_material SHELXTL
_computing_structure_refinement 'SHELXL97 (Sheldrick, 1997a)'
_computing_structure_solution 'SHELXS97 (Sheldrick, 1997a)'
_diffrn_ambient_temperature 298(2)
_diffrn_measured_fraction_theta_full 0.999
_diffrn_measured_fraction_theta_max 0.999
_diffrn_measurement_device_type 'Bruker SMART CCD area-detector'
_diffrn_measurement_method '\f and \w'
_diffrn_radiation_monochromator graphite
_diffrn_radiation_source 'fine-focus sealed tube'
_diffrn_radiation_type MoK\a
_diffrn_radiation_wavelength 0.71073
_diffrn_reflns_av_R_equivalents 0.0672
_diffrn_reflns_av_sigmaI/netI 0.0781
_diffrn_reflns_limit_h_max 8
_diffrn_reflns_limit_h_min -9
_diffrn_reflns_limit_k_max 9
_diffrn_reflns_limit_k_min -10
_diffrn_reflns_limit_l_max 28
_diffrn_reflns_limit_l_min -28
_diffrn_reflns_number 9015
_diffrn_reflns_theta_full 25.01
_diffrn_reflns_theta_max 25.01
_diffrn_reflns_theta_min 1.70
_diffrn_standards_decay_% 0
_diffrn_standards_number 0
_exptl_absorpt_coefficient_mu 0.091
_exptl_absorpt_correction_T_max 0.9689
_exptl_absorpt_correction_T_min 0.9535
_exptl_absorpt_correction_type multi-scan
_exptl_absorpt_process_details '(SADABS; Sheldrick, 1996)'
_exptl_crystal_colour yellow
_exptl_crystal_density_diffrn 1.306
_exptl_crystal_density_method 'not measured'
_exptl_crystal_description block
_exptl_crystal_F_000 736
_exptl_crystal_size_max 0.53
_exptl_crystal_size_mid 0.42
_exptl_crystal_size_min 0.35
_refine_diff_density_max 0.170
_refine_diff_density_min -0.158
_refine_ls_extinction_coef 0.0116(15)
_refine_ls_extinction_expression Fc^*^=kFc[1+0.001xFc^2^\l^3^/sin(2\q)]^-1/4^
_refine_ls_extinction_method SHELXL97
_refine_ls_goodness_of_fit_ref 1.010
_refine_ls_hydrogen_treatment constr
_refine_ls_matrix_type full
_refine_ls_number_parameters 237
_refine_ls_number_reflns 3135
_refine_ls_number_restraints 0
_refine_ls_restrained_S_all 1.010
_refine_ls_R_factor_all 0.1200
_refine_ls_R_factor_gt 0.0475
_refine_ls_shift/su_max 0.000
_refine_ls_shift/su_mean 0.000
_refine_ls_structure_factor_coef Fsqd
_refine_ls_weighting_details 'calc w=1/[\s^2^(Fo^2^)+(0.0575P)^2^] where P=(Fo^2^+2Fc^2^)/3'
_refine_ls_weighting_scheme calc
_refine_ls_wR_factor_gt 0.1123
_refine_ls_wR_factor_ref 0.1466
_reflns_number_gt 1480
_reflns_number_total 3135
_reflns_threshold_expression I>2\s(I)
_cod_data_source_file at2102.cif
_cod_data_source_block I
_cod_original_sg_symbol_H-M 'P 21/c'
_cod_database_code 2210469
_cod_database_fobs_code 2210469

loop_
_symmetry_equiv_pos_as_xyz
'x, y, z'
'-x, y+1/2, -z+1/2'
'-x, -y, -z'
'x, -y-1/2, z-1/2'

loop_
_atom_site_type_symbol
_atom_site_label
_atom_site_fract_x
_atom_site_fract_y
_atom_site_fract_z
_atom_site_U_iso_or_equiv
_atom_site_adp_type
_atom_site_calc_flag
_atom_site_refinement_flags
_atom_site_occupancy
N N1 0.9194(3) 0.2716(3) 0.04477(11) 0.0702(8) Uani d . 1
O O1 0.1772(2) 1.3877(2) 0.24349(7) 0.0558(6) Uani d . 1
O O2 -0.0085(3) 1.5044(2) 0.28456(9) 0.0858(8) Uani d . 1
O O3 0.5743(2) 1.1123(2) 0.16305(7) 0.0624(6) Uani d . 1
O O4 0.4815(3) 1.1098(3) 0.07196(8) 0.0891(8) Uani d . 1
C C1 0.0971(4) 1.5174(3) 0.25432(13) 0.0560(8) Uani d . 1
C C2 0.1464(3) 1.6483(3) 0.22918(11) 0.0530(8) Uani d . 1
H H2 0.0920 1.7355 0.2355 0.064 Uiso calc R 1
C C3 0.2669(4) 1.6532(3) 0.19691(11) 0.0490(8) Uani d . 1
C C4 0.3514(3) 1.5180(3) 0.18715(10) 0.0462(7) Uani d . 1
C C5 0.4811(4) 1.5056(4) 0.15472(12) 0.0621(9) Uani d . 1
H H5 0.5190 1.5900 0.1387 0.074 Uiso calc R 1
C C6 0.5532(4) 1.3726(4) 0.14611(13) 0.0675(9) Uani d . 1
H H6 0.6393 1.3671 0.1246 0.081 Uiso calc R 1
C C7 0.4971(4) 1.2479(4) 0.16948(11) 0.0532(8) Uani d . 1
C C8 0.3719(4) 1.2526(3) 0.20194(10) 0.0505(8) Uani d . 1
H H8 0.3352 1.1674 0.2178 0.061 Uiso calc R 1
C C9 0.3024(3) 1.3876(3) 0.21028(10) 0.0452(7) Uani d . 1
C C10 0.3150(4) 1.7942(3) 0.17166(12) 0.0705(10) Uani d . 1
H H10A 0.2350 1.8689 0.1767 0.106 Uiso calc R 1
H H10B 0.3191 1.7800 0.1325 0.106 Uiso calc R 1
H H10C 0.4216 1.8245 0.1896 0.106 Uiso calc R 1
C C11 0.5655(4) 1.0545(4) 0.11046(12) 0.0547(8) Uani d . 1
C C12 0.6634(3) 0.9226(3) 0.11007(11) 0.0535(8) Uani d . 1
H H12 0.7316 0.8948 0.1423 0.064 Uiso calc R 1
C C13 0.6581(3) 0.8394(3) 0.06432(11) 0.0507(8) Uani d . 1
H H13 0.5951 0.8758 0.0324 0.061 Uiso calc R 1
C C14 0.7383(3) 0.7000(3) 0.05862(11) 0.0466(7) Uani d . 1
C C15 0.6928(3) 0.6147(4) 0.01140(11) 0.0541(8) Uani d . 1
H H15 0.6187 0.6534 -0.0175 0.065 Uiso calc R 1
C C16 0.7538(4) 0.4744(4) 0.00594(11) 0.0580(8) Uani d . 1
H H16 0.7189 0.4201 -0.0261 0.070 Uiso calc R 1
C C17 0.8668(3) 0.4132(4) 0.04770(11) 0.0511(8) Uani d . 1
C C18 0.9203(3) 0.5023(4) 0.09350(12) 0.0595(9) Uani d . 1
H H18 1.0009 0.4670 0.1211 0.071 Uiso calc R 1
C C19 0.8571(3) 0.6409(4) 0.09877(11) 0.0568(9) Uani d . 1
H H19 0.8949 0.6967 0.1302 0.068 Uiso calc R 1
C C20 0.8593(4) 0.1790(4) -0.00179(13) 0.0839(11) Uani d . 1
H H20A 0.7413 0.1870 -0.0093 0.126 Uiso calc R 1
H H20B 0.8893 0.0785 0.0069 0.126 Uiso calc R 1
H H20C 0.9071 0.2098 -0.0341 0.126 Uiso calc R 1
C C21 1.0429(4) 0.2099(4) 0.08652(14) 0.0951(13) Uani d . 1
H H21A 1.0637 0.1094 0.0771 0.143 Uiso calc R 1
H H21B 1.0041 0.2133 0.1223 0.143 Uiso calc R 1
H H21C 1.1430 0.2659 0.0879 0.143 Uiso calc R 1

loop_
_atom_site_aniso_label
_atom_site_aniso_U_11
_atom_site_aniso_U_22
_atom_site_aniso_U_33
_atom_site_aniso_U_12
_atom_site_aniso_U_13
_atom_site_aniso_U_23
N1 0.0713(19) 0.058(2) 0.0780(18) 0.0168(16) -0.0037(15) -0.0089(16)
O1 0.0674(13) 0.0428(14) 0.0619(12) -0.0021(11) 0.0261(10) -0.0018(10)
O2 0.0901(17) 0.0686(18) 0.1117(18) -0.0044(13) 0.0610(16) -0.0062(14)
O3 0.0766(14) 0.0628(16) 0.0468(11) 0.0222(12) 0.0042(10) -0.0070(11)
O4 0.122(2) 0.0870(19) 0.0527(13) 0.0460(16) -0.0100(13) -0.0082(13)
C1 0.063(2) 0.044(2) 0.0631(19) -0.0005(17) 0.0169(16) -0.0073(16)
C2 0.0582(19) 0.043(2) 0.0586(18) 0.0041(16) 0.0105(15) -0.0017(15)
C3 0.0578(19) 0.041(2) 0.0463(16) -0.0028(16) 0.0009(14) 0.0020(14)
C4 0.0506(18) 0.043(2) 0.0454(16) -0.0032(15) 0.0061(14) 0.0007(14)
C5 0.070(2) 0.054(2) 0.0665(19) -0.0023(18) 0.0261(17) 0.0037(16)
C6 0.061(2) 0.074(3) 0.074(2) 0.003(2) 0.0313(17) -0.0020(19)
C7 0.058(2) 0.055(2) 0.0457(17) 0.0115(18) 0.0032(15) -0.0048(16)
C8 0.063(2) 0.046(2) 0.0426(16) 0.0019(16) 0.0057(15) -0.0017(14)
C9 0.0501(17) 0.048(2) 0.0382(15) -0.0009(15) 0.0075(13) -0.0042(14)
C10 0.089(2) 0.050(2) 0.075(2) -0.0028(19) 0.0222(19) 0.0072(18)
C11 0.062(2) 0.059(2) 0.0424(17) 0.0099(17) 0.0043(15) -0.0022(17)
C12 0.0534(18) 0.058(2) 0.0491(17) 0.0116(17) 0.0065(14) 0.0009(16)
C13 0.0507(18) 0.057(2) 0.0447(16) 0.0080(16) 0.0060(13) 0.0040(15)
C14 0.0451(17) 0.050(2) 0.0453(16) 0.0054(15) 0.0099(14) -0.0020(15)
C15 0.0551(18) 0.059(2) 0.0467(17) 0.0093(16) 0.0003(14) -0.0007(16)
C16 0.0578(19) 0.064(2) 0.0512(17) 0.0085(17) 0.0033(15) -0.0087(16)
C17 0.0425(17) 0.055(2) 0.0560(18) 0.0054(16) 0.0073(14) -0.0017(17)
C18 0.0491(19) 0.063(2) 0.0625(19) 0.0115(17) -0.0055(15) -0.0035(18)
C19 0.0513(19) 0.062(2) 0.0556(18) 0.0023(17) 0.0023(15) -0.0088(16)
C20 0.090(3) 0.070(3) 0.091(2) 0.020(2) 0.007(2) -0.018(2)
C21 0.102(3) 0.080(3) 0.097(3) 0.035(2) -0.014(2) 0.003(2)

loop_
_atom_type_symbol
_atom_type_description
_atom_type_scat_dispersion_real
_atom_type_scat_dispersion_imag
_atom_type_scat_source
C C 0.0033 0.0016 'International Tables Vol C Tables 4.2.6.8 and 6.1.1.4'
H H 0.0000 0.0000 'International Tables Vol C Tables 4.2.6.8 and 6.1.1.4'
N N 0.0061 0.0033 'International Tables Vol C Tables 4.2.6.8 and 6.1.1.4'
O O 0.0106 0.0060 'International Tables Vol C Tables 4.2.6.8 and 6.1.1.4'

loop_
_geom_angle_atom_site_label_1
_geom_angle_atom_site_label_2
_geom_angle_atom_site_label_3
_geom_angle
_geom_angle_publ_flag
C17 N1 C20 121.0(3) ?
C17 N1 C21 121.8(3) ?
C20 N1 C21 117.1(3) ?
C9 O1 C1 121.0(2) ?
C11 O3 C7 118.1(2) ?
O2 C1 O1 115.1(3) ?
O2 C1 C2 127.4(3) ?
O1 C1 C2 117.5(3) ?
C3 C2 C1 123.5(3) ?
C3 C2 H2 118.3 ?
C1 C2 H2 118.3 ?
C2 C3 C4 118.3(3) ?
C2 C3 C10 121.4(3) ?
C4 C3 C10 120.3(3) ?
C9 C4 C5 115.8(3) ?
C9 C4 C3 119.2(3) ?
C5 C4 C3 124.9(3) n
C6 C5 C4 121.8(3) ?
C6 C5 H5 119.1 ?
C4 C5 H5 119.1 ?
C7 C6 C5 119.3(3) ?
C7 C6 H6 120.3 ?
C5 C6 H6 120.3 ?
C8 C7 C6 121.8(3) ?
C8 C7 O3 118.2(3) ?
C6 C7 O3 119.9(3) ?
C7 C8 C9 117.8(3) ?
C7 C8 H8 121.1 ?
C9 C8 H8 121.1 ?
C8 C9 O1 116.0(3) n
C8 C9 C4 123.5(3) ?
O1 C9 C4 120.5(3) ?
C3 C10 H10A 109.5 ?
C3 C10 H10B 109.5 ?
H10A C10 H10B 109.5 ?
C3 C10 H10C 109.5 ?
H10A C10 H10C 109.5 ?
H10B C10 H10C 109.5 ?
O4 C11 O3 121.2(3) ?
O4 C11 C12 127.4(3) ?
O3 C11 C12 111.4(3) ?
C13 C12 C11 121.2(3) n
C13 C12 H12 119.4 ?
C11 C12 H12 119.4 ?
C12 C13 C14 127.7(3) n
C12 C13 H13 116.2 ?
C14 C13 H13 116.2 ?
C19 C14 C15 116.5(3) ?
C19 C14 C13 123.9(3) ?
C15 C14 C13 119.5(3) ?
C16 C15 C14 122.2(3) ?
C16 C15 H15 118.9 ?
C14 C15 H15 118.9 ?
C15 C16 C17 120.9(3) ?
C15 C16 H16 119.6 ?
C17 C16 H16 119.6 ?
N1 C17 C16 121.6(3) ?
N1 C17 C18 121.5(3) ?
C16 C17 C18 116.9(3) ?
C19 C18 C17 121.6(3) ?
C19 C18 H18 119.2 ?
C17 C18 H18 119.2 ?
C18 C19 C14 121.8(3) ?
C18 C19 H19 119.1 ?
C14 C19 H19 119.1 ?
N1 C20 H20A 109.5 ?
N1 C20 H20B 109.5 ?
H20A C20 H20B 109.5 ?
N1 C20 H20C 109.5 ?
H20A C20 H20C 109.5 ?
H20B C20 H20C 109.5 ?
N1 C21 H21A 109.5 ?
N1 C21 H21B 109.5 ?
H21A C21 H21B 109.5 ?
N1 C21 H21C 109.5 ?
H21A C21 H21C 109.5 ?
H21B C21 H21C 109.5 ?

loop_
_geom_bond_atom_site_label_1
_geom_bond_atom_site_label_2
_geom_bond_distance
N1 C17 1.359(4)
N1 C20 1.437(4)
N1 C21 1.442(4)
O1 C9 1.383(3)
O1 C1 1.387(3)
O2 C1 1.209(3)
O3 C11 1.368(3)
O3 C7 1.401(3)
O4 C11 1.191(3)
C1 C2 1.417(4)
C2 C3 1.336(3)
C2 H2 0.9300
C3 C4 1.441(4)
C3 C10 1.493(4)
C4 C9 1.390(4)
C4 C5 1.405(3)
C5 C6 1.371(4)
C5 H5 0.9300
C6 C7 1.371(4)
C6 H6 0.9300
C7 C8 1.371(4)
C8 C9 1.376(4)
C8 H8 0.9300
C10 H10A 0.9600
C10 H10B 0.9600
C10 H10C 0.9600
C11 C12 1.440(4)
C12 C13 1.335(3)
C12 H12 0.9300
C13 C14 1.440(4)
C13 H13 0.9300
C14 C19 1.386(4)
C14 C15 1.388(3)
C15 C16 1.380(4)
C15 H15 0.9300
C16 C17 1.390(4)
C16 H16 0.9300
C17 C18 1.394(4)
C18 C19 1.372(4)
C18 H18 0.9300
C19 H19 0.9300
C20 H20A 0.9600
C20 H20B 0.9600
C20 H20C 0.9600
C21 H21A 0.9600
C21 H21B 0.9600
C21 H21C 0.9600

loop_
_geom_hbond_atom_site_label_D
_geom_hbond_atom_site_label_H
_geom_hbond_atom_site_label_A
_geom_hbond_site_symmetry_A
_geom_hbond_distance_DH
_geom_hbond_distance_HA
_geom_hbond_distance_DA
_geom_hbond_angle_DHA
C2 H2 O2 2 0.93 2.56 3.423(4) 154.2
C10 H10A O2 2 0.96 2.51 3.426(4) 160.4
C12 H12 O1 2_645 0.93 2.76 3.619(3) 153.5
C13 H13 O4 3_675 0.93 2.52 3.371(3) 152.4
C15 H15 O4 3_675 0.93 2.59 3.402(4) 145.4

loop_
_geom_torsion_atom_site_label_1
_geom_torsion_atom_site_label_2
_geom_torsion_atom_site_label_3
_geom_torsion_atom_site_label_4
_geom_torsion
_geom_torsion_publ_flag
C9 O1 C1 O2 -178.9(2) ?
C9 O1 C1 C2 1.3(4) ?
O2 C1 C2 C3 178.8(3) ?
O1 C1 C2 C3 -1.4(4) ?
C1 C2 C3 C4 0.0(4) ?
C1 C2 C3 C10 -179.6(3) ?
C2 C3 C4 C9 1.5(4) ?
C10 C3 C4 C9 -178.8(2) ?
C2 C3 C4 C5 -179.4(2) ?
C10 C3 C4 C5 0.2(4) ?
C9 C4 C5 C6 0.7(4) ?
C3 C4 C5 C6 -178.4(3) ?
C4 C5 C6 C7 0.3(5) ?
C5 C6 C7 C8 -0.9(5) ?
C5 C6 C7 O3 -177.2(3) ?
C11 O3 C7 C8 118.5(3) ?
C11 O3 C7 C6 -65.0(4) ?
C6 C7 C8 C9 0.4(4) ?
O3 C7 C8 C9 176.8(2) ?
C7 C8 C9 O1 -179.7(2) ?
C7 C8 C9 C4 0.7(4) ?
C1 O1 C9 C8 -179.4(2) ?
C1 O1 C9 C4 0.3(4) ?
C5 C4 C9 C8 -1.2(4) ?
C3 C4 C9 C8 178.0(3) ?
C5 C4 C9 O1 179.2(2) ?
C3 C4 C9 O1 -1.7(4) ?
C7 O3 C11 O4 -7.3(4) ?
C7 O3 C11 C12 174.6(3) ?
O4 C11 C12 C13 -5.5(5) ?
O3 C11 C12 C13 172.5(3) n
C11 C12 C13 C14 -175.0(3) n
C12 C13 C14 C19 -10.8(5) ?
C12 C13 C14 C15 166.9(3) n
C19 C14 C15 C16 4.1(4) ?
C13 C14 C15 C16 -173.8(3) ?
C14 C15 C16 C17 -1.1(4) ?
C20 N1 C17 C16 -0.2(4) ?
C21 N1 C17 C16 176.8(3) ?
C20 N1 C17 C18 177.9(3) ?
C21 N1 C17 C18 -5.1(4) ?
C15 C16 C17 N1 175.3(3) ?
C15 C16 C17 C18 -2.9(4) ?
N1 C17 C18 C19 -174.4(3) ?
C16 C17 C18 C19 3.8(4) ?
C17 C18 C19 C14 -0.8(5) ?
C15 C14 C19 C18 -3.2(4) ?
C13 C14 C19 C18 174.6(3) ?

loop_
_cod_related_entry_id
_cod_related_entry_database
_cod_related_entry_code
1 ChemSpider 30655051
